data_7718954
loop_
_publ_author_name
'Rogers, Nicola J.'
'Ashok Kumar, Chowan'
'Alexander, Carlson'
'Bowdery, Daniel'
'Pavlovskaya, Galina'
'Harvey, Peter'

_publ_section_title
;
 Macrocyclic transition-metal parashift complexes for MRI at clinical and
 pre-clinical magnetic fields.
;
_journal_issue 28
_journal_name_full 'Dalton transactions (Cambridge, England : 2003)'
_journal_page_first 11036
_journal_page_last 11046
_journal_paper_doi 10.1039/d5dt01149c
_journal_volume 54
_journal_year 2025
_chemical_formula_moiety 'C36.55 H54 Fe N6, Cl6 Fe2 O, C4 H8 O2'
_chemical_formula_sum 'C40.55 H62 Cl6 Fe3 N6 O3'
_chemical_formula_weight 1061.81
_space_group_crystal_system triclinic
_space_group_IT_number 2
_space_group_name_Hall '-P 1'
_space_group_name_H-M_alt 'P -1'
_atom_sites_solution_hydrogens mixed
_atom_sites_solution_primary direct
_audit_creation_date 2025-04-24
_audit_creation_method
;
Olex2 1.5
(compiled 2025.03.04 svn.red2d20d0 for OlexSys, GUI svn.r7188)
;
_audit_update_record
;
2025-04-24 deposited with the CCDC.	2025-06-25 downloaded from the CCDC.
;
_cell_angle_alpha 82.332(4)
_cell_angle_beta 76.998(3)
_cell_angle_gamma 83.372(3)
_cell_formula_units_Z 2
_cell_length_a 12.4242(10)
_cell_length_b 12.5408(11)
_cell_length_c 16.2487(15)
_cell_measurement_reflns_used 9179
_cell_measurement_temperature 100.00
_cell_measurement_theta_max 27.183
_cell_measurement_theta_min 2.204
_cell_volume 2435.2(4)
_computing_cell_refinement 'SAINT V8.40B (?, 2016)'
_computing_data_reduction 'SAINT V8.40B (?, 2016)'
_computing_molecular_graphics 'Olex2 1.5 (Dolomanov et al., 2009)'
_computing_publication_material 'Olex2 1.5 (Dolomanov et al., 2009)'
_computing_structure_refinement 'SHELXL 2019/3 (Sheldrick, 2015)'
_computing_structure_solution 'SHELXS  (Sheldrick, 2008)'
_diffrn_ambient_temperature 100.00
_diffrn_measured_fraction_theta_full 0.996
_diffrn_measured_fraction_theta_max 0.992
_diffrn_measurement_device_type 'Bruker D8V'
_diffrn_radiation_type MoK\a
_diffrn_radiation_wavelength 0.71073
_diffrn_reflns_av_R_equivalents 0.0797
_diffrn_reflns_av_unetI/netI 0.0299
_diffrn_reflns_Laue_measured_fraction_full 0.996
_diffrn_reflns_Laue_measured_fraction_max 0.992
_diffrn_reflns_limit_h_max 16
_diffrn_reflns_limit_h_min -16
_diffrn_reflns_limit_k_max 16
_diffrn_reflns_limit_k_min -16
_diffrn_reflns_limit_l_max 21
_diffrn_reflns_limit_l_min -21
_diffrn_reflns_number 134627
_diffrn_reflns_point_group_measured_fraction_full 0.996
_diffrn_reflns_point_group_measured_fraction_max 0.992
_diffrn_reflns_theta_full 25.242
_diffrn_reflns_theta_max 27.533
_diffrn_reflns_theta_min 2.251
_diffrn_source_current 1.4
_diffrn_source_power 0.07
_diffrn_source_voltage 50.0
_exptl_absorpt_coefficient_mu 1.253
_exptl_absorpt_correction_T_max 0.7456
_exptl_absorpt_correction_T_min 0.6600
_exptl_absorpt_correction_type multi-scan
_exptl_absorpt_process_details
;
SADABS-2016/2 (Bruker,2016/2) was used for absorption correction.
wR2(int) was 0.1293 before and 0.0787 after correction.
The Ratio of minimum to maximum transmission is 0.8852.
The \l/2 correction factor is Not present.
;
_exptl_crystal_colour 'dull dark red'
_exptl_crystal_colour_lustre dull
_exptl_crystal_colour_modifier dark
_exptl_crystal_colour_primary red
_exptl_crystal_density_diffrn 1.448
_exptl_crystal_description needle
_exptl_crystal_F_000 1103
_exptl_crystal_size_max 0.4
_exptl_crystal_size_mid 0.2
_exptl_crystal_size_min 0.05
_refine_diff_density_max 1.129
_refine_diff_density_min -0.542
_refine_diff_density_rms 0.083
_refine_ls_extinction_method none
_refine_ls_goodness_of_fit_ref 1.069
_refine_ls_hydrogen_treatment mixed
_refine_ls_matrix_type full
_refine_ls_number_parameters 574
_refine_ls_number_reflns 11143
_refine_ls_number_restraints 6
_refine_ls_restrained_S_all 1.069
_refine_ls_R_factor_all 0.0575
_refine_ls_R_factor_gt 0.0424
_refine_ls_shift/su_max 0.001
_refine_ls_shift/su_mean 0.000
_refine_ls_structure_factor_coef Fsqd
_refine_ls_weighting_details 'w=1/[\s^2^(Fo^2^)+(0.0525P)^2^+3.0111P] where P=(Fo^2^+2Fc^2^)/3'
_refine_ls_weighting_scheme calc
_refine_ls_wR_factor_gt 0.1059
_refine_ls_wR_factor_ref 0.1159
_reflns_Friedel_coverage 0.000
_reflns_number_gt 8880
_reflns_number_total 11143
_reflns_threshold_expression 'I > 2\s(I)'
_cod_data_source_file d5dt01149c2.cif
_cod_data_source_block FeL1b
_cod_depositor_comments 'Adding full bibliography for 7718951--7718957.cif.'
_cod_database_code 7718954
_shelx_shelxl_version_number 2019/3
_shelx_space_group_comment
;
The symmetry employed for this shelxl refinement is uniquely defined
by the following loop, which should always be used as a source of
symmetry information in preference to the above space-group names.
They are only intended as comments.
;
_shelx_estimated_absorpt_t_max 0.940
_shelx_estimated_absorpt_t_min 0.634
_olex2_refinement_description
;
1. Fixed Uiso
 At 1.2 times of:
  All C(H) groups, All C(H,H) groups
 At 1.5 times of:
  All C(H,H,H) groups
2. Restrained distances
 C01C-H01L \\sim C01D-H01P \\sim C01D-H01N
 with sigma of 0.02
 C01D-H01P \\sim C01C-H01L \\sim C01I-H01T
 with sigma of 0.02
3. Others
 Fixed Sof: C2(0.55)
4.a Secondary CH2 refined with riding coordinates:
 C00L(H00A,H00B), C00N(H00C,H00D), C00P(H00E,H00F), C00R(H00G,H00H), C00V(H00I,
 H00K), C00W(H00L,H00N), C00Z(H00O,H00P), C011(H01A,H01B), C016(H01C,H01D),
 C01E(H1,H), C01F(H2,HA), C01H(H3,HB), C01K(H4,HC)
4.b Aromatic/amide H refined with riding coordinates:
 C00J(H00J), C00M(H00M), C00Q(H00Q), C00X(H00X), C00Y(H00Y), C013(H013),
 C014(H014), C015(H015), C018(H018)
4.c Idealised Me refined as rotating group:
 C01A(H01E,H01F,H01G), C01B(H01H,H01I,H01J), C01G(H01Q,H01R,H01S), C01J(H01W,
 H01X,H01Y), C01L(H01Z,HD,HE), C01M(H01,HF,HG)
;
_olex2_submission_special_instructions 'No special instructions were received'

loop_
_space_group_symop_operation_xyz
'x, y, z'
'-x, -y, -z'

loop_
_atom_site_label
_atom_site_type_symbol
_atom_site_fract_x
_atom_site_fract_y
_atom_site_fract_z
_atom_site_U_iso_or_equiv
_atom_site_adp_type
_atom_site_occupancy
_atom_site_site_symmetry_order
_atom_site_calc_flag
_atom_site_refinement_flags_posn
_atom_site_refinement_flags_adp
_atom_site_refinement_flags_occupancy
_atom_site_disorder_assembly
_atom_site_disorder_group
Fe01 Fe 0.78533(3) 0.32692(3) 0.80277(2) 0.02087(9) Uani 1 1 d . . . . .
Fe02 Fe 0.28562(3) 0.30214(3) 0.92913(3) 0.02535(10) Uani 1 1 d . . . . .
Fe03 Fe 0.28179(3) 0.54945(3) 0.80200(3) 0.02597(10) Uani 1 1 d . . . . .
Cl04 Cl 0.36956(6) 0.29475(5) 1.03839(4) 0.03105(15) Uani 1 1 d . . . . .
Cl05 Cl 0.40015(6) 0.66358(6) 0.81458(5) 0.03309(16) Uani 1 1 d . . . . .
Cl06 Cl 0.11331(6) 0.63548(6) 0.82532(6) 0.03698(17) Uani 1 1 d . . . . .
Cl07 Cl 0.32519(7) 0.49912(6) 0.67082(5) 0.03616(17) Uani 1 1 d . . . . .
Cl08 Cl 0.39007(6) 0.19138(7) 0.84096(5) 0.03783(18) Uani 1 1 d . . . . .
Cl09 Cl 0.11696(7) 0.25239(10) 0.97806(6) 0.0546(3) Uani 1 1 d . . . . .
N00A N 0.79593(18) 0.33668(17) 0.67944(15) 0.0228(4) Uani 1 1 d . . . . .
N00B N 0.71127(18) 0.19163(18) 0.82819(15) 0.0254(5) Uani 1 1 d . . . . .
N00C N 0.93403(18) 0.24951(19) 0.79541(14) 0.0251(5) Uani 1 1 d . . . . .
N00D N 0.65065(18) 0.42966(18) 0.79888(15) 0.0241(5) Uani 1 1 d . . . . .
O00E O 0.2853(2) 0.43531(17) 0.87765(15) 0.0416(5) Uani 1 1 d . . . . .
N00F N 0.74477(19) 0.3289(2) 0.92847(16) 0.0292(5) Uani 1 1 d . . . . .
N00G N 0.86566(19) 0.45718(19) 0.79998(16) 0.0281(5) Uani 1 1 d . . . . .
O00H O 0.3597(2) 0.2489(3) 0.45383(18) 0.0620(8) Uani 1 1 d . . . . .
O00I O 0.5237(2) 0.2473(3) 0.5490(2) 0.0626(8) Uani 1 1 d . . . . .
C00J C 0.6889(2) 0.1311(2) 0.7719(2) 0.0274(6) Uani 1 1 d . . . . .
H00J H 0.698993 0.160962 0.714033 0.033 Uiso 1 1 calc R U . . .
C00K C 1.0176(2) 0.3155(2) 0.77034(18) 0.0279(6) Uani 1 1 d . . . . .
C00L C 0.5720(2) 0.4059(2) 0.88150(18) 0.0279(6) Uani 1 1 d . . . . .
H00A H 0.538994 0.337451 0.882458 0.033 Uiso 1 1 calc R U . . .
H00B H 0.511375 0.464622 0.889617 0.033 Uiso 1 1 calc R U . . .
C00M C 0.9617(2) 0.1424(2) 0.80329(18) 0.0278(6) Uani 1 1 d . . . . .
H00M H 0.903193 0.096473 0.821716 0.033 Uiso 1 1 calc R U . . .
C00N C 0.6825(2) 0.5441(2) 0.7871(2) 0.0284(6) Uani 1 1 d . . . . .
H00C H 0.659635 0.575024 0.842020 0.034 Uiso 1 1 calc R U . . .
H00D H 0.642836 0.588535 0.746155 0.034 Uiso 1 1 calc R U . . .
C00O C 0.6943(2) 0.1510(2) 0.9106(2) 0.0321(6) Uani 1 1 d . . . . .
C00P C 0.9820(2) 0.4328(2) 0.7529(2) 0.0307(6) Uani 1 1 d . . . . .
H00E H 1.032069 0.476726 0.770994 0.037 Uiso 1 1 calc R U . . .
H00F H 0.986773 0.451920 0.691197 0.037 Uiso 1 1 calc R U . . .
C00Q C 0.8821(2) 0.3041(2) 0.61949(18) 0.0255(5) Uani 1 1 d . . . . .
H00Q H 0.946950 0.270667 0.637209 0.031 Uiso 1 1 calc R U . . .
C00R C 0.8065(2) 0.5483(2) 0.7546(2) 0.0307(6) Uani 1 1 d . . . . .
H00G H 0.825977 0.542719 0.692735 0.037 Uiso 1 1 calc R U . . .
H00H H 0.828949 0.617876 0.764616 0.037 Uiso 1 1 calc R U . . .
C00S C 1.0688(2) 0.0944(3) 0.78657(19) 0.0315(6) Uani 1 1 d . . . . .
C00T C 0.7021(2) 0.3828(2) 0.65403(18) 0.0260(6) Uani 1 1 d . . . . .
C00U C 0.9884(5) 0.2753(4) 0.4716(3) 0.0433(11) Uani 1 1 d . . . A 2
C00V C 0.6061(2) 0.4074(2) 0.72589(18) 0.0268(6) Uani 1 1 d . . . . .
H00I H 0.558538 0.470984 0.707624 0.032 Uiso 1 1 calc R U . . .
H00K H 0.560592 0.345057 0.742811 0.032 Uiso 1 1 calc R U . . .
C00W C 0.7357(3) 0.2150(3) 0.96698(19) 0.0361(7) Uani 1 1 d . . . . .
H00L H 0.684066 0.213230 1.023178 0.043 Uiso 1 1 calc R U . . .
H00N H 0.809262 0.182121 0.975592 0.043 Uiso 1 1 calc R U . . .
C00X C 1.1272(2) 0.2741(3) 0.7549(2) 0.0336(7) Uani 1 1 d . . . . .
H00X H 1.184606 0.321463 0.738784 0.040 Uiso 1 1 calc R U . . .
C00Y C 1.1531(2) 0.1637(3) 0.7630(2) 0.0352(7) Uani 1 1 d . . . . .
H00Y H 1.228477 0.134983 0.752443 0.042 Uiso 1 1 calc R U . . .
C00Z C 0.6358(2) 0.3967(3) 0.95144(19) 0.0307(6) Uani 1 1 d . . . . .
H00O H 0.591003 0.363389 1.004962 0.037 Uiso 1 1 calc R U . . .
H00P H 0.650237 0.469718 0.960781 0.037 Uiso 1 1 calc R U . . .
C010 C 0.8826(3) 0.3159(2) 0.53319(19) 0.0318(6) Uani 1 1 d . . . . .
C011 C 0.8361(3) 0.3781(3) 0.9519(2) 0.0366(7) Uani 1 1 d . . . . .
H01A H 0.902611 0.325781 0.948809 0.044 Uiso 1 1 calc R U . . .
H01B H 0.812677 0.397909 1.010623 0.044 Uiso 1 1 calc R U . . .
C012 C 0.6522(2) 0.0287(2) 0.7929(2) 0.0359(7) Uani 1 1 d . . . . .
C013 C 0.6969(3) 0.3986(2) 0.5693(2) 0.0332(6) Uani 1 1 d . . . . .
H013 H 0.631386 0.432204 0.552670 0.040 Uiso 1 1 calc R U . . .
C014 C 0.6529(3) 0.0507(3) 0.9375(2) 0.0430(8) Uani 1 1 d . . . . .
H014 H 0.638655 0.024037 0.996102 0.052 Uiso 1 1 calc R U . . .
C015 C 0.7877(3) 0.3652(3) 0.5087(2) 0.0364(7) Uani 1 1 d . . . . .
H015 H 0.784741 0.376157 0.450213 0.044 Uiso 1 1 calc R U . . .
C016 C 0.8625(3) 0.4777(3) 0.8900(2) 0.0369(7) Uani 1 1 d . . . . .
H01C H 0.805654 0.537713 0.905921 0.044 Uiso 1 1 calc R U . . .
H01D H 0.935301 0.499570 0.893468 0.044 Uiso 1 1 calc R U . . .
C017 C 1.0931(3) -0.0312(3) 0.7954(2) 0.0419(8) Uani 1 1 d . . . . .
C018 C 0.6328(3) -0.0096(3) 0.8787(3) 0.0435(8) Uani 1 1 d . . . . .
H018 H 0.605286 -0.078352 0.897024 0.052 Uiso 1 1 calc R U . . .
C019 C 0.6342(3) -0.0401(2) 0.7234(3) 0.0404(8) Uani 1 1 d . . . . .
C01A C 0.7038(3) -0.1479(3) 0.7328(3) 0.0484(9) Uani 1 1 d . . . . .
H01E H 0.782086 -0.134951 0.723817 0.073 Uiso 1 1 calc R U . . .
H01F H 0.694471 -0.193159 0.690635 0.073 Uiso 1 1 calc R U . . .
H01G H 0.679399 -0.184650 0.790049 0.073 Uiso 1 1 calc R U . . .
C01B C 0.6712(4) 0.0150(3) 0.6344(3) 0.0553(10) Uani 1 1 d . . . . .
H01H H 0.625695 0.083510 0.627444 0.083 Uiso 1 1 calc R U . . .
H01I H 0.662601 -0.031789 0.593029 0.083 Uiso 1 1 calc R U . . .
H01J H 0.749217 0.029105 0.625100 0.083 Uiso 1 1 calc R U . . .
C01C C 0.9683(4) 0.2844(4) 0.3811(2) 0.0526(9) Uani 1 1 d D . . . .
C01D C 1.0801(3) 0.3460(4) 0.4734(3) 0.0569(11) Uani 1 1 d D . . . .
C01E C 0.4638(4) 0.2893(3) 0.4172(3) 0.0554(10) Uani 1 1 d . . . . .
H1 H 0.458664 0.367546 0.422667 0.067 Uiso 1 1 calc R U . . .
H H 0.483654 0.279907 0.355946 0.067 Uiso 1 1 calc R U . . .
C01F C 0.5511(3) 0.2325(4) 0.4594(3) 0.0616(11) Uani 1 1 d . . . . .
H2 H 0.557835 0.154546 0.452715 0.074 Uiso 1 1 calc R U . . .
HA H 0.623170 0.261273 0.432466 0.074 Uiso 1 1 calc R U . . .
C01G C 0.5116(3) -0.0578(4) 0.7413(4) 0.0717(15) Uani 1 1 d . . . . .
H01Q H 0.488531 -0.090750 0.799962 0.108 Uiso 1 1 calc R U . . .
H01R H 0.499223 -0.105882 0.702115 0.108 Uiso 1 1 calc R U . . .
H01S H 0.468210 0.011680 0.733391 0.108 Uiso 1 1 calc R U . . .
C01H C 0.3326(4) 0.2623(5) 0.5420(3) 0.0690(13) Uani 1 1 d . . . . .
H3 H 0.261530 0.231286 0.568518 0.083 Uiso 1 1 calc R U . . .
HB H 0.322535 0.340408 0.548765 0.083 Uiso 1 1 calc R U . . .
C01I C 1.0212(6) 0.1565(4) 0.4997(3) 0.0774(17) Uani 1 1 d D . . . .
C01J C 1.1767(4) -0.0632(4) 0.7151(3) 0.0706(13) Uani 1 1 d . . . . .
H01W H 1.146657 -0.035807 0.664726 0.106 Uiso 1 1 calc R U . . .
H01X H 1.189770 -0.142099 0.718458 0.106 Uiso 1 1 calc R U . . .
H01Y H 1.246740 -0.032118 0.711122 0.106 Uiso 1 1 calc R U . . .
C01K C 0.4188(4) 0.2101(4) 0.5860(3) 0.0669(12) Uani 1 1 d . . . . .
H4 H 0.398196 0.224316 0.646319 0.080 Uiso 1 1 calc R U . . .
HC H 0.423255 0.130980 0.584578 0.080 Uiso 1 1 calc R U . . .
C01L C 0.9905(4) -0.0865(3) 0.7968(4) 0.0669(13) Uani 1 1 d . . . . .
H01Z H 0.934628 -0.072770 0.848266 0.100 Uiso 1 1 calc R U . . .
HD H 1.009931 -0.164426 0.796446 0.100 Uiso 1 1 calc R U . . .
HE H 0.960521 -0.057997 0.746572 0.100 Uiso 1 1 calc R U . . .
C01M C 1.1377(6) -0.0671(4) 0.8719(4) 0.098(2) Uani 1 1 d . . . . .
H01 H 1.203292 -0.029254 0.869358 0.147 Uiso 1 1 calc R U . . .
HF H 1.158305 -0.145095 0.874869 0.147 Uiso 1 1 calc R U . . .
HG H 1.081194 -0.050818 0.922384 0.147 Uiso 1 1 calc R U . . .
C2 C 1.0233(10) 0.2770(13) 0.4451(7) 0.067(4) Uani 0.55 1 d . . P A 1
H01K H 0.950(3) 0.373(4) 0.359(3) 0.056(12) Uiso 1 1 d . . . . .
H01N H 1.091(4) 0.345(4) 0.541(2) 0.072(14) Uiso 1 1 d D . . . .
H01L H 1.045(3) 0.249(4) 0.335(3) 0.089(16) Uiso 1 1 d D . . . .
H01T H 1.095(3) 0.130(4) 0.449(3) 0.092(17) Uiso 1 1 d D . . . .
H01M H 0.902(4) 0.228(4) 0.379(3) 0.074(14) Uiso 1 1 d . . . . .
H01O H 1.158(4) 0.317(4) 0.429(3) 0.067(13) Uiso 1 1 d . . . . .
H01U H 1.037(4) 0.145(4) 0.562(3) 0.078(15) Uiso 1 1 d . . . . .
H01P H 1.053(4) 0.435(3) 0.453(3) 0.080(15) Uiso 1 1 d D . . . .
H01V H 0.944(5) 0.120(5) 0.506(4) 0.11(2) Uiso 1 1 d . . . . .

loop_
_atom_site_aniso_label
_atom_site_aniso_U_11
_atom_site_aniso_U_22
_atom_site_aniso_U_33
_atom_site_aniso_U_23
_atom_site_aniso_U_13
_atom_site_aniso_U_12
Fe01 0.01961(18) 0.02041(18) 0.02343(19) -0.00175(14) -0.00649(14) -0.00226(13)
Fe02 0.0267(2) 0.02066(19) 0.0267(2) -0.00078(15) -0.00504(15) 0.00269(14)
Fe03 0.0319(2) 0.01868(19) 0.0283(2) 0.00079(15) -0.01141(16) -0.00019(15)
Cl04 0.0431(4) 0.0233(3) 0.0280(3) -0.0005(3) -0.0101(3) -0.0057(3)
Cl05 0.0338(4) 0.0338(4) 0.0349(4) -0.0053(3) -0.0118(3) -0.0060(3)
Cl06 0.0332(4) 0.0270(4) 0.0548(5) -0.0100(3) -0.0165(3) 0.0010(3)
Cl07 0.0495(4) 0.0322(4) 0.0305(4) -0.0047(3) -0.0162(3) -0.0023(3)
Cl08 0.0282(4) 0.0421(4) 0.0484(5) -0.0252(4) -0.0106(3) 0.0036(3)
Cl09 0.0277(4) 0.0894(7) 0.0427(5) 0.0034(5) -0.0026(3) -0.0102(4)
N00A 0.0259(11) 0.0164(10) 0.0281(12) 0.0001(9) -0.0097(9) -0.0049(8)
N00B 0.0195(10) 0.0224(11) 0.0313(13) 0.0039(9) -0.0043(9) 0.0004(8)
N00C 0.0230(11) 0.0305(12) 0.0226(11) -0.0021(9) -0.0076(9) -0.0012(9)
N00D 0.0238(11) 0.0199(11) 0.0298(12) -0.0012(9) -0.0085(9) -0.0030(8)
O00E 0.0583(15) 0.0261(11) 0.0352(12) 0.0064(9) -0.0090(11) 0.0045(10)
N00F 0.0246(12) 0.0346(13) 0.0282(13) -0.0050(10) -0.0077(9) 0.0039(10)
N00G 0.0230(11) 0.0286(12) 0.0349(13) -0.0103(10) -0.0054(10) -0.0046(9)
O00H 0.0528(16) 0.089(2) 0.0480(16) -0.0201(15) -0.0118(13) -0.0071(15)
O00I 0.0560(17) 0.076(2) 0.0583(18) 0.0010(15) -0.0168(14) -0.0182(15)
C00J 0.0248(13) 0.0191(13) 0.0393(16) -0.0002(11) -0.0103(11) -0.0024(10)
C00K 0.0250(13) 0.0349(15) 0.0275(14) -0.0103(12) -0.0084(11) -0.0044(11)
C00L 0.0204(13) 0.0279(14) 0.0329(15) -0.0020(12) -0.0032(11) 0.0012(10)
C00M 0.0259(13) 0.0299(14) 0.0273(14) 0.0018(11) -0.0095(11) 0.0002(11)
C00N 0.0326(15) 0.0176(12) 0.0366(16) -0.0058(11) -0.0085(12) -0.0024(10)
C00O 0.0258(14) 0.0270(14) 0.0360(16) 0.0042(12) 0.0006(12) 0.0059(11)
C00P 0.0216(13) 0.0319(15) 0.0410(17) -0.0133(13) -0.0039(12) -0.0075(11)
C00Q 0.0313(14) 0.0202(13) 0.0257(14) -0.0009(10) -0.0075(11) -0.0036(10)
C00R 0.0315(15) 0.0217(13) 0.0395(17) -0.0060(12) -0.0055(12) -0.0052(11)
C00S 0.0279(14) 0.0379(16) 0.0282(15) -0.0027(12) -0.0100(11) 0.0051(12)
C00T 0.0303(14) 0.0191(12) 0.0310(15) 0.0004(11) -0.0128(11) -0.0043(10)
C00U 0.058(4) 0.040(2) 0.029(3) 0.001(2) -0.008(2) 0.003(2)
C00V 0.0265(13) 0.0233(13) 0.0333(15) -0.0011(11) -0.0135(11) -0.0011(10)
C00W 0.0356(16) 0.0407(17) 0.0253(15) 0.0051(13) -0.0040(12) 0.0094(13)
C00X 0.0249(14) 0.0431(18) 0.0367(17) -0.0151(14) -0.0083(12) -0.0040(12)
C00Y 0.0249(14) 0.0463(18) 0.0369(17) -0.0127(14) -0.0108(12) 0.0037(12)
C00Z 0.0255(14) 0.0342(16) 0.0300(15) -0.0042(12) -0.0038(11) 0.0041(11)
C010 0.0417(17) 0.0254(14) 0.0279(15) -0.0035(11) -0.0061(12) -0.0034(12)
C011 0.0298(15) 0.054(2) 0.0297(16) -0.0148(14) -0.0122(12) 0.0027(13)
C012 0.0290(15) 0.0210(14) 0.055(2) 0.0025(13) -0.0078(13) -0.0013(11)
C013 0.0402(16) 0.0280(15) 0.0366(17) -0.0025(12) -0.0214(13) 0.0002(12)
C014 0.0370(17) 0.0347(17) 0.0421(19) 0.0147(14) 0.0064(14) 0.0080(13)
C015 0.0502(19) 0.0340(16) 0.0270(15) -0.0003(12) -0.0160(13) -0.0002(14)
C016 0.0273(15) 0.0472(19) 0.0423(18) -0.0238(15) -0.0089(13) -0.0037(13)
C017 0.0267(15) 0.049(2) 0.050(2) -0.0097(16) -0.0127(14) 0.0094(13)
C018 0.0353(17) 0.0239(15) 0.063(2) 0.0029(15) 0.0018(15) -0.0037(12)
C019 0.0344(16) 0.0151(13) 0.074(3) -0.0015(14) -0.0183(16) -0.0038(11)
C01A 0.053(2) 0.0302(17) 0.054(2) -0.0009(15) -0.0023(17) 0.0047(15)
C01B 0.080(3) 0.0339(19) 0.063(3) -0.0037(17) -0.036(2) -0.0115(18)
C01C 0.066(3) 0.056(2) 0.035(2) -0.0121(17) -0.0035(17) -0.011(2)
C01D 0.043(2) 0.088(3) 0.038(2) -0.012(2) -0.0048(16) -0.004(2)
C01E 0.071(3) 0.051(2) 0.042(2) 0.0005(17) -0.0070(19) -0.0101(19)
C01F 0.047(2) 0.062(3) 0.070(3) -0.006(2) 0.001(2) -0.0071(19)
C01G 0.044(2) 0.048(2) 0.130(5) -0.045(3) -0.009(2) -0.0091(18)
C01H 0.052(2) 0.113(4) 0.045(2) -0.025(2) -0.0082(19) -0.005(2)
C01I 0.106(4) 0.052(3) 0.049(3) 0.001(2) 0.015(3) 0.029(3)
C01J 0.070(3) 0.047(2) 0.087(4) -0.017(2) 0.002(3) 0.000(2)
C01K 0.059(3) 0.091(4) 0.051(3) 0.000(2) -0.009(2) -0.024(2)
C01L 0.060(3) 0.035(2) 0.108(4) -0.007(2) -0.030(3) 0.0113(18)
C01M 0.172(6) 0.047(3) 0.096(4) -0.002(3) -0.090(4) 0.014(3)
C2 0.048(6) 0.112(9) 0.024(5) 0.011(5) 0.008(4) 0.005(5)

loop_
_atom_type_symbol
_atom_type_description
_atom_type_scat_dispersion_real
_atom_type_scat_dispersion_imag
_atom_type_scat_source
C C 0.0033 0.0016 'International Tables Vol C Tables 4.2.6.8 and 6.1.1.4'
H H 0.0000 0.0000 'International Tables Vol C Tables 4.2.6.8 and 6.1.1.4'
Cl Cl 0.1484 0.1585 'International Tables Vol C Tables 4.2.6.8 and 6.1.1.4'
Fe Fe 0.3463 0.8444 'International Tables Vol C Tables 4.2.6.8 and 6.1.1.4'
N N 0.0061 0.0033 'International Tables Vol C Tables 4.2.6.8 and 6.1.1.4'
O O 0.0106 0.0060 'International Tables Vol C Tables 4.2.6.8 and 6.1.1.4'

loop_
_geom_angle_atom_site_label_1
_geom_angle_atom_site_label_2
_geom_angle_atom_site_label_3
_geom_angle
_geom_angle_site_symmetry_1
_geom_angle_site_symmetry_3
_geom_angle_publ_flag
N00A Fe01 N00B 94.54(10) . . ?
N00A Fe01 N00C 93.00(9) . . ?
N00A Fe01 N00D 83.17(9) . . ?
N00A Fe01 N00F 169.02(9) . . ?
N00A Fe01 N00G 96.24(10) . . ?
N00B Fe01 N00D 97.85(9) . . ?
N00B Fe01 N00F 83.71(10) . . ?
N00B Fe01 N00G 168.82(10) . . ?
N00C Fe01 N00B 92.82(9) . . ?
N00C Fe01 N00D 168.91(10) . . ?
N00C Fe01 N00F 97.90(9) . . ?
N00C Fe01 N00G 83.68(10) . . ?
N00D Fe01 N00G 86.39(9) . . ?
N00F Fe01 N00D 86.33(10) . . ?
N00F Fe01 N00G 86.25(10) . . ?
Cl08 Fe02 Cl04 105.99(3) . . ?
Cl09 Fe02 Cl04 108.68(4) . . ?
Cl09 Fe02 Cl08 112.49(4) . . ?
O00E Fe02 Cl04 108.21(9) . . ?
O00E Fe02 Cl08 109.08(8) . . ?
O00E Fe02 Cl09 112.12(9) . . ?
Cl05 Fe03 Cl07 109.60(3) . . ?
Cl06 Fe03 Cl05 107.55(3) . . ?
Cl06 Fe03 Cl07 109.89(3) . . ?
O00E Fe03 Cl05 110.39(9) . . ?
O00E Fe03 Cl06 109.26(8) . . ?
O00E Fe03 Cl07 110.11(8) . . ?
C00Q N00A Fe01 128.29(19) . . ?
C00Q N00A C00T 117.8(2) . . ?
C00T N00A Fe01 113.94(19) . . ?
C00J N00B Fe01 127.5(2) . . ?
C00O N00B Fe01 113.9(2) . . ?
C00O N00B C00J 118.1(3) . . ?
C00K N00C Fe01 113.46(19) . . ?
C00M N00C Fe01 128.43(19) . . ?
C00M N00C C00K 117.7(2) . . ?
C00L N00D Fe01 106.01(16) . . ?
C00L N00D C00N 111.4(2) . . ?
C00N N00D Fe01 109.43(16) . . ?
C00V N00D Fe01 106.95(16) . . ?
C00V N00D C00L 111.9(2) . . ?
C00V N00D C00N 110.9(2) . . ?
Fe03 O00E Fe02 163.81(16) . . ?
C00W N00F Fe01 107.12(18) . . ?
C00W N00F C00Z 111.3(2) . . ?
C00W N00F C011 112.1(2) . . ?
C00Z N00F Fe01 108.99(17) . . ?
C011 N00F Fe01 106.27(18) . . ?
C011 N00F C00Z 110.8(2) . . ?
C00P N00G Fe01 106.82(17) . . ?
C00P N00G C016 111.1(2) . . ?
C00R N00G Fe01 106.26(17) . . ?
C00R N00G C00P 112.0(2) . . ?
C00R N00G C016 111.4(2) . . ?
C016 N00G Fe01 108.99(19) . . ?
C01E O00H C01H 108.8(3) . . ?
C01K O00I C01F 109.3(3) . . ?
N00B C00J H00J 117.8 . . ?
N00B C00J C012 124.5(3) . . ?
C012 C00J H00J 117.8 . . ?
N00C C00K C00P 115.4(2) . . ?
N00C C00K C00X 121.2(3) . . ?
C00X C00K C00P 123.2(3) . . ?
N00D C00L H00A 110.1 . . ?
N00D C00L H00B 110.1 . . ?
N00D C00L C00Z 108.0(2) . . ?
H00A C00L H00B 108.4 . . ?
C00Z C00L H00A 110.1 . . ?
C00Z C00L H00B 110.1 . . ?
N00C C00M H00M 117.6 . . ?
N00C C00M C00S 124.8(3) . . ?
C00S C00M H00M 117.6 . . ?
N00D C00N H00C 109.4 . . ?
N00D C00N H00D 109.4 . . ?
N00D C00N C00R 111.2(2) . . ?
H00C C00N H00D 108.0 . . ?
C00R C00N H00C 109.4 . . ?
C00R C00N H00D 109.4 . . ?
N00B C00O C00W 114.9(3) . . ?
N00B C00O C014 121.0(3) . . ?
C014 C00O C00W 123.7(3) . . ?
N00G C00P C00K 110.1(2) . . ?
N00G C00P H00E 109.6 . . ?
N00G C00P H00F 109.6 . . ?
C00K C00P H00E 109.6 . . ?
C00K C00P H00F 109.6 . . ?
H00E C00P H00F 108.2 . . ?
N00A C00Q H00Q 117.9 . . ?
N00A C00Q C010 124.3(3) . . ?
C010 C00Q H00Q 117.9 . . ?
N00G C00R C00N 109.1(2) . . ?
N00G C00R H00G 109.9 . . ?
N00G C00R H00H 109.9 . . ?
C00N C00R H00G 109.9 . . ?
C00N C00R H00H 109.9 . . ?
H00G C00R H00H 108.3 . . ?
C00M C00S C00Y 116.4(3) . . ?
C00M C00S C017 121.3(3) . . ?
C00Y C00S C017 122.3(3) . . ?
N00A C00T C00V 114.3(2) . . ?
N00A C00T C013 121.3(3) . . ?
C013 C00T C00V 124.3(3) . . ?
C01C C00U C010 110.4(4) . . ?
C01C C00U C01I 108.6(4) . . ?
C01D C00U C010 107.7(4) . . ?
C01D C00U C01C 109.6(4) . . ?
C01D C00U C01I 110.8(5) . . ?
C01I C00U C010 109.7(4) . . ?
N00D C00V C00T 108.5(2) . . ?
N00D C00V H00I 110.0 . . ?
N00D C00V H00K 110.0 . . ?
C00T C00V H00I 110.0 . . ?
C00T C00V H00K 110.0 . . ?
H00I C00V H00K 108.4 . . ?
N00F C00W C00O 110.6(2) . . ?
N00F C00W H00L 109.5 . . ?
N00F C00W H00N 109.5 . . ?
C00O C00W H00L 109.5 . . ?
C00O C00W H00N 109.5 . . ?
H00L C00W H00N 108.1 . . ?
C00K C00X H00X 120.1 . . ?
C00K C00X C00Y 119.8(3) . . ?
C00Y C00X H00X 120.1 . . ?
C00S C00Y H00Y 120.0 . . ?
C00X C00Y C00S 120.0(3) . . ?
C00X C00Y H00Y 120.0 . . ?
N00F C00Z H00O 109.5 . . ?
N00F C00Z H00P 109.5 . . ?
C00L C00Z N00F 110.7(2) . . ?
C00L C00Z H00O 109.5 . . ?
C00L C00Z H00P 109.5 . . ?
H00O C00Z H00P 108.1 . . ?
C00Q C010 C00U 118.4(3) . . ?
C015 C010 C00Q 117.0(3) . . ?
C015 C010 C00U 124.6(3) . . ?
N00F C011 H01A 110.1 . . ?
N00F C011 H01B 110.1 . . ?
N00F C011 C016 108.1(2) . . ?
H01A C011 H01B 108.4 . . ?
C016 C011 H01A 110.1 . . ?
C016 C011 H01B 110.1 . . ?
C00J C012 C018 115.9(3) . . ?
C00J C012 C019 121.9(3) . . ?
C018 C012 C019 122.2(3) . . ?
C00T C013 H013 120.2 . . ?
C00T C013 C015 119.6(3) . . ?
C015 C013 H013 120.2 . . ?
C00O C014 H014 120.2 . . ?
C018 C014 C00O 119.6(3) . . ?
C018 C014 H014 120.2 . . ?
C010 C015 C013 120.0(3) . . ?
C010 C015 H015 120.0 . . ?
C013 C015 H015 120.0 . . ?
N00G C016 C011 111.3(2) . . ?
N00G C016 H01C 109.4 . . ?
N00G C016 H01D 109.4 . . ?
C011 C016 H01C 109.4 . . ?
C011 C016 H01D 109.4 . . ?
H01C C016 H01D 108.0 . . ?
C01J C017 C00S 108.6(3) . . ?
C01L C017 C00S 111.3(3) . . ?
C01L C017 C01J 104.9(4) . . ?
C01M C017 C00S 109.6(3) . . ?
C01M C017 C01J 110.8(4) . . ?
C01M C017 C01L 111.5(4) . . ?
C012 C018 H018 119.6 . . ?
C014 C018 C012 120.9(3) . . ?
C014 C018 H018 119.6 . . ?
C01A C019 C012 107.1(3) . . ?
C01B C019 C012 111.9(3) . . ?
C01B C019 C01A 109.0(3) . . ?
C01B C019 C01G 110.7(4) . . ?
C01G C019 C012 107.8(3) . . ?
C01G C019 C01A 110.4(3) . . ?
C019 C01A H01E 109.5 . . ?
C019 C01A H01F 109.5 . . ?
C019 C01A H01G 109.5 . . ?
H01E C01A H01F 109.5 . . ?
H01E C01A H01G 109.5 . . ?
H01F C01A H01G 109.5 . . ?
C019 C01B H01H 109.5 . . ?
C019 C01B H01I 109.5 . . ?
C019 C01B H01J 109.5 . . ?
H01H C01B H01I 109.5 . . ?
H01H C01B H01J 109.5 . . ?
H01I C01B H01J 109.5 . . ?
C00U C01C H01K 108(2) . . ?
C00U C01C H01L 111(3) . . ?
C00U C01C H01M 110(2) . . ?
C2 C01C H01K 108(2) . . ?
C2 C01C H01L 93(3) . . ?
C2 C01C H01M 124(2) . . ?
H01K C01C H01L 109(3) . . ?
H01K C01C H01M 116(3) . . ?
H01L C01C H01M 102(3) . . ?
C00U C01D H01N 110(2) . . ?
C00U C01D H01O 109(2) . . ?
C00U C01D H01P 110(2) . . ?
C2 C01D H01N 126(2) . . ?
C2 C01D H01O 90(2) . . ?
C2 C01D H01P 112(3) . . ?
H01N C01D H01O 113(3) . . ?
H01N C01D H01P 105(3) . . ?
H01O C01D H01P 111(3) . . ?
O00H C01E H1 109.5 . . ?
O00H C01E H 109.5 . . ?
O00H C01E C01F 110.9(3) . . ?
H1 C01E H 108.0 . . ?
C01F C01E H1 109.5 . . ?
C01F C01E H 109.5 . . ?
O00I C01F C01E 109.9(3) . . ?
O00I C01F H2 109.7 . . ?
O00I C01F HA 109.7 . . ?
C01E C01F H2 109.7 . . ?
C01E C01F HA 109.7 . . ?
H2 C01F HA 108.2 . . ?
C019 C01G H01Q 109.5 . . ?
C019 C01G H01R 109.5 . . ?
C019 C01G H01S 109.5 . . ?
H01Q C01G H01R 109.5 . . ?
H01Q C01G H01S 109.5 . . ?
H01R C01G H01S 109.5 . . ?
O00H C01H H3 109.2 . . ?
O00H C01H HB 109.2 . . ?
O00H C01H C01K 112.0(4) . . ?
H3 C01H HB 107.9 . . ?
C01K C01H H3 109.2 . . ?
C01K C01H HB 109.2 . . ?
C00U C01I H01T 106(3) . . ?
C00U C01I H01U 112(3) . . ?
C00U C01I H01V 102(3) . . ?
C2 C01I H01T 87(3) . . ?
C2 C01I H01U 120(3) . . ?
C2 C01I H01V 113(3) . . ?
H01T C01I H01U 114(4) . . ?
H01T C01I H01V 118(4) . . ?
H01U C01I H01V 104(4) . . ?
C017 C01J H01W 109.5 . . ?
C017 C01J H01X 109.5 . . ?
C017 C01J H01Y 109.5 . . ?
H01W C01J H01X 109.5 . . ?
H01W C01J H01Y 109.5 . . ?
H01X C01J H01Y 109.5 . . ?
O00I C01K C01H 112.2(4) . . ?
O00I C01K H4 109.2 . . ?
O00I C01K HC 109.2 . . ?
C01H C01K H4 109.2 . . ?
C01H C01K HC 109.2 . . ?
H4 C01K HC 107.9 . . ?
C017 C01L H01Z 109.5 . . ?
C017 C01L HD 109.5 . . ?
C017 C01L HE 109.5 . . ?
H01Z C01L HD 109.5 . . ?
H01Z C01L HE 109.5 . . ?
HD C01L HE 109.5 . . ?
C017 C01M H01 109.5 . . ?
C017 C01M HF 109.5 . . ?
C017 C01M HG 109.5 . . ?
H01 C01M HF 109.5 . . ?
H01 C01M HG 109.5 . . ?
HF C01M HG 109.5 . . ?
C01C C2 C01D 134.4(11) . . ?
C01C C2 C01I 111.9(11) . . ?
C01D C2 C01I 113.6(9) . . ?

loop_
_geom_bond_atom_site_label_1
_geom_bond_atom_site_label_2
_geom_bond_distance
_geom_bond_site_symmetry_2
_geom_bond_publ_flag
Fe01 N00A 1.967(2) . ?
Fe01 N00B 1.974(2) . ?
Fe01 N00C 1.972(2) . ?
Fe01 N00D 1.998(2) . ?
Fe01 N00F 1.993(2) . ?
Fe01 N00G 2.001(2) . ?
Fe02 Cl04 2.2393(8) . ?
Fe02 Cl08 2.2235(8) . ?
Fe02 Cl09 2.1982(9) . ?
Fe02 O00E 1.765(2) . ?
Fe03 Cl05 2.2254(8) . ?
Fe03 Cl06 2.2181(8) . ?
Fe03 Cl07 2.2351(9) . ?
Fe03 O00E 1.761(2) . ?
N00A C00Q 1.341(4) . ?
N00A C00T 1.364(3) . ?
N00B C00J 1.357(4) . ?
N00B C00O 1.347(4) . ?
N00C C00K 1.359(4) . ?
N00C C00M 1.343(4) . ?
N00D C00L 1.489(4) . ?
N00D C00N 1.509(3) . ?
N00D C00V 1.487(3) . ?
N00F C00W 1.487(4) . ?
N00F C00Z 1.512(3) . ?
N00F C011 1.494(4) . ?
N00G C00P 1.493(4) . ?
N00G C00R 1.488(4) . ?
N00G C016 1.510(4) . ?
O00H C01E 1.417(5) . ?
O00H C01H 1.425(5) . ?
O00I C01F 1.450(6) . ?
O00I C01K 1.411(5) . ?
C00J H00J 0.9500 . ?
C00J C012 1.386(4) . ?
C00K C00P 1.495(4) . ?
C00K C00X 1.379(4) . ?
C00L H00A 0.9900 . ?
C00L H00B 0.9900 . ?
C00L C00Z 1.511(4) . ?
C00M H00M 0.9500 . ?
C00M C00S 1.380(4) . ?
C00N H00C 0.9900 . ?
C00N H00D 0.9900 . ?
C00N C00R 1.516(4) . ?
C00O C00W 1.500(5) . ?
C00O C014 1.393(5) . ?
C00P H00E 0.9900 . ?
C00P H00F 0.9900 . ?
C00Q H00Q 0.9500 . ?
C00Q C010 1.389(4) . ?
C00R H00G 0.9900 . ?
C00R H00H 0.9900 . ?
C00S C00Y 1.393(5) . ?
C00S C017 1.562(5) . ?
C00T C00V 1.505(4) . ?
C00T C013 1.379(4) . ?
C00U C010 1.541(6) . ?
C00U C01C 1.535(7) . ?
C00U C01D 1.529(8) . ?
C00U C01I 1.535(7) . ?
C00V H00I 0.9900 . ?
C00V H00K 0.9900 . ?
C00W H00L 0.9900 . ?
C00W H00N 0.9900 . ?
C00X H00X 0.9500 . ?
C00X C00Y 1.381(5) . ?
C00Y H00Y 0.9500 . ?
C00Z H00O 0.9900 . ?
C00Z H00P 0.9900 . ?
C010 C015 1.382(4) . ?
C011 H01A 0.9900 . ?
C011 H01B 0.9900 . ?
C011 C016 1.513(5) . ?
C012 C018 1.390(5) . ?
C012 C019 1.577(5) . ?
C013 H013 0.9500 . ?
C013 C015 1.387(5) . ?
C014 H014 0.9500 . ?
C014 C018 1.374(5) . ?
C015 H015 0.9500 . ?
C016 H01C 0.9900 . ?
C016 H01D 0.9900 . ?
C017 C01J 1.541(6) . ?
C017 C01L 1.514(6) . ?
C017 C01M 1.468(6) . ?
C018 H018 0.9500 . ?
C019 C01A 1.527(4) . ?
C019 C01B 1.512(6) . ?
C019 C01G 1.521(5) . ?
C01A H01E 0.9800 . ?
C01A H01F 0.9800 . ?
C01A H01G 0.9800 . ?
C01B H01H 0.9800 . ?
C01B H01I 0.9800 . ?
C01B H01J 0.9800 . ?
C01C C2 1.356(15) . ?
C01C H01K 1.14(4) . ?
C01C H01L 1.15(3) . ?
C01C H01M 1.16(5) . ?
C01D C2 1.360(16) . ?
C01D H01N 1.14(3) . ?
C01D H01O 1.13(5) . ?
C01D H01P 1.15(3) . ?
C01E H1 0.9900 . ?
C01E H 0.9900 . ?
C01E C01F 1.476(6) . ?
C01F H2 0.9900 . ?
C01F HA 0.9900 . ?
C01G H01Q 0.9800 . ?
C01G H01R 0.9800 . ?
C01G H01S 0.9800 . ?
C01H H3 0.9900 . ?
C01H HB 0.9900 . ?
C01H C01K 1.465(6) . ?
C01I C2 1.647(15) . ?
C01I H01T 1.14(3) . ?
C01I H01U 1.07(5) . ?
C01I H01V 1.09(6) . ?
C01J H01W 0.9800 . ?
C01J H01X 0.9800 . ?
C01J H01Y 0.9800 . ?
C01K H4 0.9900 . ?
C01K HC 0.9900 . ?
C01L H01Z 0.9800 . ?
C01L HD 0.9800 . ?
C01L HE 0.9800 . ?
C01M H01 0.9800 . ?
C01M HF 0.9800 . ?
C01M HG 0.9800 . ?

loop_
_geom_torsion_atom_site_label_1
_geom_torsion_atom_site_label_2
_geom_torsion_atom_site_label_3
_geom_torsion_atom_site_label_4
_geom_torsion
_geom_torsion_site_symmetry_1
_geom_torsion_site_symmetry_2
_geom_torsion_site_symmetry_3
_geom_torsion_site_symmetry_4
_geom_torsion_publ_flag
Fe01 N00A C00Q C010 -178.9(2) . . . . ?
Fe01 N00A C00T C00V -5.5(3) . . . . ?
Fe01 N00A C00T C013 178.1(2) . . . . ?
Fe01 N00B C00J C012 169.6(2) . . . . ?
Fe01 N00B C00O C00W -0.6(3) . . . . ?
Fe01 N00B C00O C014 -173.7(2) . . . . ?
Fe01 N00C C00K C00P -0.2(3) . . . . ?
Fe01 N00C C00K C00X -174.5(2) . . . . ?
Fe01 N00C C00M C00S 171.3(2) . . . . ?
Fe01 N00D C00L C00Z 46.3(2) . . . . ?
Fe01 N00D C00N C00R 17.8(3) . . . . ?
Fe01 N00D C00V C00T -38.5(2) . . . . ?
Fe01 N00F C00W C00O -32.8(3) . . . . ?
Fe01 N00F C00Z C00L 21.3(3) . . . . ?
Fe01 N00F C011 C016 45.8(3) . . . . ?
Fe01 N00G C00P C00K -34.0(3) . . . . ?
Fe01 N00G C00R C00N 44.2(3) . . . . ?
Fe01 N00G C016 C011 18.9(3) . . . . ?
Cl04 Fe02 O00E Fe03 156.1(5) . . . . ?
Cl05 Fe03 O00E Fe02 -140.3(5) . . . . ?
Cl06 Fe03 O00E Fe02 101.6(6) . . . . ?
Cl07 Fe03 O00E Fe02 -19.2(6) . . . . ?
Cl08 Fe02 O00E Fe03 41.2(6) . . . . ?
Cl09 Fe02 O00E Fe03 -84.1(6) . . . . ?
N00A C00Q C010 C00U 179.4(3) . . . . ?
N00A C00Q C010 C015 0.4(4) . . . . ?
N00A C00T C00V N00D 29.6(3) . . . . ?
N00A C00T C013 C015 1.3(4) . . . . ?
N00B C00J C012 C018 3.3(4) . . . . ?
N00B C00J C012 C019 -176.4(3) . . . . ?
N00B C00O C00W N00F 22.8(3) . . . . ?
N00B C00O C014 C018 2.4(5) . . . . ?
N00C C00K C00P N00G 23.4(3) . . . . ?
N00C C00K C00X C00Y 1.5(4) . . . . ?
N00C C00M C00S C00Y 2.5(4) . . . . ?
N00C C00M C00S C017 -178.5(3) . . . . ?
N00D C00L C00Z N00F -45.1(3) . . . . ?
N00D C00N C00R N00G -41.5(3) . . . . ?
N00F C011 C016 N00G -43.1(3) . . . . ?
O00H C01E C01F O00I -60.0(5) . . . . ?
O00H C01H C01K O00I 56.3(6) . . . . ?
C00J N00B C00O C00W 171.8(2) . . . . ?
C00J N00B C00O C014 -1.2(4) . . . . ?
C00J C012 C018 C014 -2.0(5) . . . . ?
C00J C012 C019 C01A 124.4(3) . . . . ?
C00J C012 C019 C01B 5.1(4) . . . . ?
C00J C012 C019 C01G -116.8(4) . . . . ?
C00K N00C C00M C00S -1.0(4) . . . . ?
C00K C00X C00Y C00S 0.1(5) . . . . ?
C00L N00D C00N C00R 134.7(2) . . . . ?
C00L N00D C00V C00T -154.1(2) . . . . ?
C00M N00C C00K C00P 173.2(2) . . . . ?
C00M N00C C00K C00X -1.1(4) . . . . ?
C00M C00S C00Y C00X -1.9(4) . . . . ?
C00M C00S C017 C01J 132.2(4) . . . . ?
C00M C00S C017 C01L 17.3(5) . . . . ?
C00M C00S C017 C01M -106.5(4) . . . . ?
C00N N00D C00L C00Z -72.7(3) . . . . ?
C00N N00D C00V C00T 80.8(3) . . . . ?
C00O N00B C00J C012 -1.7(4) . . . . ?
C00O C014 C018 C012 -0.7(5) . . . . ?
C00P N00G C00R C00N 160.5(2) . . . . ?
C00P N00G C016 C011 -98.6(3) . . . . ?
C00P C00K C00X C00Y -172.3(3) . . . . ?
C00Q N00A C00T C00V 174.5(2) . . . . ?
C00Q N00A C00T C013 -2.0(4) . . . . ?
C00Q C010 C015 C013 -1.1(5) . . . . ?
C00R N00G C00P C00K -150.0(2) . . . . ?
C00R N00G C016 C011 135.8(3) . . . . ?
C00T N00A C00Q C010 1.2(4) . . . . ?
C00T C013 C015 C010 0.3(5) . . . . ?
C00U C010 C015 C013 180.0(3) . . . . ?
C00V N00D C00L C00Z 162.6(2) . . . . ?
C00V N00D C00N C00R -99.9(3) . . . . ?
C00V C00T C013 C015 -174.8(3) . . . . ?
C00W N00F C00Z C00L -96.6(3) . . . . ?
C00W N00F C011 C016 162.5(2) . . . . ?
C00W C00O C014 C018 -170.0(3) . . . . ?
C00X C00K C00P N00G -162.4(3) . . . . ?
C00Y C00S C017 C01J -48.8(4) . . . . ?
C00Y C00S C017 C01L -163.8(3) . . . . ?
C00Y C00S C017 C01M 72.4(5) . . . . ?
C00Z N00F C00W C00O 86.3(3) . . . . ?
C00Z N00F C011 C016 -72.4(3) . . . . ?
C011 N00F C00W C00O -149.0(2) . . . . ?
C011 N00F C00Z C00L 137.9(3) . . . . ?
C013 C00T C00V N00D -154.1(3) . . . . ?
C014 C00O C00W N00F -164.4(3) . . . . ?
C016 N00G C00P C00K 84.7(3) . . . . ?
C016 N00G C00R C00N -74.4(3) . . . . ?
C017 C00S C00Y C00X 179.1(3) . . . . ?
C018 C012 C019 C01A -55.3(4) . . . . ?
C018 C012 C019 C01B -174.6(3) . . . . ?
C018 C012 C019 C01G 63.5(4) . . . . ?
C019 C012 C018 C014 177.7(3) . . . . ?
C01C C00U C010 C00Q 173.9(3) . . . . ?
C01C C00U C010 C015 -7.2(6) . . . . ?
C01D C00U C010 C00Q -66.4(5) . . . . ?
C01D C00U C010 C015 112.5(4) . . . . ?
C01E O00H C01H C01K -56.4(5) . . . . ?
C01F O00I C01K C01H -55.4(5) . . . . ?
C01H O00H C01E C01F 58.8(5) . . . . ?
C01I C00U C010 C00Q 54.2(6) . . . . ?
C01I C00U C010 C015 -126.8(5) . . . . ?
C01K O00I C01F C01E 57.0(5) . . . . ?
